data_4316363
loop_
_publ_author_name
'Tian-Wei Wang'
'Jun Wang'
'Shin-ichi Ohkoshi'
'You Song'
'Xiao-Zeng You'

_publ_section_title
;
 Manganese(II)-Octacyanometallate(V) Bimetallic Ferrimagnets with Tc from
 41 to 53 K Obtained in Acidic Media
;
_journal_name_full 'Inorganic Chemistry'
_journal_page_first 7756
_journal_page_last 7763
_journal_paper_doi 10.1021/ic100591h
_journal_volume 49
_journal_year 2010
_chemical_formula_moiety 'C10 H3 Mn2 Mo N8 O4, H2 O'
_chemical_formula_sum 'C10 H5 Mn2 Mo N8 O5'
_chemical_formula_weight 523.04
_chemical_name_systematic
; 
 ? 
;
_space_group_IT_number 72
_symmetry_cell_setting orthorhombic
_symmetry_space_group_name_Hall '-I 2 2c'
_symmetry_space_group_name_H-M 'I b a m'
_atom_sites_solution_hydrogens geom
_atom_sites_solution_primary direct
_atom_sites_solution_secondary difmap
_audit_creation_method SHELXL-97
_cell_angle_alpha 90.00
_cell_angle_beta 90.00
_cell_angle_gamma 90.00
_cell_formula_units_Z 4
_cell_length_a 10.414(5)
_cell_length_b 12.859(11)
_cell_length_c 13.373(6)
_cell_measurement_reflns_used 811
_cell_measurement_temperature 291(2)
_cell_measurement_theta_max 24.16
_cell_measurement_theta_min 2.52
_cell_volume 1790.8(19)
_computing_cell_refinement 'SMART '
_computing_data_collection 'SMART (Bruker, 2000)'
_computing_data_reduction 'SAINT (Bruker, 2000)'
_computing_molecular_graphics SHELXTL
_computing_publication_material SHELXTL
_computing_structure_refinement SHELXTL
_computing_structure_solution 'SHELXTL (Bruker, 2000)'
_diffrn_ambient_temperature 291(2)
_diffrn_measured_fraction_theta_full 0.998
_diffrn_measured_fraction_theta_max 0.998
_diffrn_measurement_device_type 'Bruker Smart Aepex CCD'
_diffrn_measurement_method 'phi and omega scans'
_diffrn_radiation_monochromator graphite
_diffrn_radiation_source 'sealed tube'
_diffrn_radiation_type MoK\a
_diffrn_radiation_wavelength 0.71073
_diffrn_reflns_av_R_equivalents 0.0838
_diffrn_reflns_av_sigmaI/netI 0.0690
_diffrn_reflns_limit_h_max 6
_diffrn_reflns_limit_h_min -12
_diffrn_reflns_limit_k_max 15
_diffrn_reflns_limit_k_min -15
_diffrn_reflns_limit_l_max 16
_diffrn_reflns_limit_l_min -16
_diffrn_reflns_number 4510
_diffrn_reflns_theta_full 26.00
_diffrn_reflns_theta_max 26.00
_diffrn_reflns_theta_min 2.52
_exptl_absorpt_coefficient_mu 2.117
_exptl_absorpt_correction_T_max 0.728
_exptl_absorpt_correction_T_min 0.673
_exptl_absorpt_correction_type multi-scan
_exptl_absorpt_process_details 'SADABS; bruker, 2000'
_exptl_crystal_colour 'dark red'
_exptl_crystal_density_diffrn 1.940
_exptl_crystal_density_method 'not measured'
_exptl_crystal_description prism
_exptl_crystal_F_000 1012
_exptl_crystal_size_max 0.22
_exptl_crystal_size_mid 0.16
_exptl_crystal_size_min 0.15
_refine_diff_density_max 0.789
_refine_diff_density_min -0.639
_refine_diff_density_rms 0.163
_refine_ls_extinction_method none
_refine_ls_goodness_of_fit_ref 1.060
_refine_ls_hydrogen_treatment constr
_refine_ls_matrix_type full
_refine_ls_number_parameters 67
_refine_ls_number_reflns 921
_refine_ls_number_restraints 0
_refine_ls_restrained_S_all 1.060
_refine_ls_R_factor_all 0.0746
_refine_ls_R_factor_gt 0.0556
_refine_ls_shift/su_max 0.000
_refine_ls_shift/su_mean 0.000
_refine_ls_structure_factor_coef Fsqd
_refine_ls_weighting_details 'calc w=1/[\s^2^(Fo^2^)+(0.0679P)^2^+0.5571P] where P=(Fo^2^+2Fc^2^)/3'
_refine_ls_weighting_scheme calc
_refine_ls_wR_factor_gt 0.1357
_refine_ls_wR_factor_ref 0.1428
_reflns_number_gt 689
_reflns_number_total 921
_reflns_threshold_expression >2sigma(I)
_cod_data_source_file ic100591h_si_002_3.cif
_cod_data_source_block complex_3
_cod_depositor_comments
;
The following automatic conversions were performed:

'_symmetry_cell_setting' value 'Orthorhombic' changed to
'orthorhombic' according to the built-in table from CIF Core
dictionary named 'cif_core.dic' version 2.4.1 from 2010-06-29.

Automatic conversion script
Id: cif_fix_values 1646 2011-03-28 12:23:43Z adriana 
;
_cod_original_sg_symbol_Hall '-I 2 2c '
_cod_original_sg_symbol_H-M 'I b a m '
_cod_database_code 4316363

loop_
_symmetry_equiv_pos_as_xyz
'x, y, z'
'-x, -y, z'
'-x+1/2, y+1/2, -z'
'x+1/2, -y+1/2, -z'
'x+1/2, y+1/2, z+1/2'
'-x+1/2, -y+1/2, z+1/2'
'-x+1, y+1, -z+1/2'
'x+1, -y+1, -z+1/2'
'-x, -y, -z'
'x, y, -z'
'x-1/2, -y-1/2, z'
'-x-1/2, y-1/2, z'
'-x+1/2, -y+1/2, -z+1/2'
'x+1/2, y+1/2, -z+1/2'
'x, -y, z+1/2'
'-x, y, z+1/2'

loop_
_atom_site_label
_atom_site_type_symbol
_atom_site_fract_x
_atom_site_fract_y
_atom_site_fract_z
_atom_site_U_iso_or_equiv
_atom_site_adp_type
_atom_site_occupancy
_atom_site_symmetry_multiplicity
_atom_site_calc_flag
_atom_site_refinement_flags
_atom_site_disorder_assembly
_atom_site_disorder_group
C1 C 0.1600(7) 0.4445(5) 0.1612(4) 0.0254(14) Uani 1 1 d . . .
C2 C 0.0682(5) 0.3698(5) 0.3365(4) 0.0199(13) Uani 1 1 d . . .
C3 C 0.1215(8) 0.1320(7) 0.0000 0.0227(19) Uani 1 2 d S . .
H3 H 0.1901 0.0857 0.0000 0.027 Uiso 1 2 d SR . .
Mn1 Mn 0.32758(13) 0.30634(10) 0.0000 0.0227(4) Uani 1 2 d S . .
N1 N 0.2415(5) 0.4109(4) 0.1146(3) 0.0226(11) Uani 1 1 d . . .
N2 N 0.1046(5) 0.3025(4) 0.3855(4) 0.0241(12) Uani 1 1 d . . .
O1 O 0.1411(6) 0.2257(5) 0.0000 0.0256(14) Uani 1 2 d S . .
O2 O 0.0047(5) 0.0946(4) 0.0000 0.0223(13) Uani 1 2 d S . .
H2 H -0.0010 0.0553 0.0509 0.027 Uiso 0.25 1 d PR . .
Mo1 Mo 0.0000 0.5000 0.2500 0.0213(3) Uani 1 4 d S . .
O1W O 0.0000 1.0000 0.2500 0.031(2) Uani 1 4 d S . .
H1WA H 0.0521 0.9584 0.2218 0.046 Uiso 0.25 1 d PR . .
H1WB H 0.0008 0.9897 0.3128 0.046 Uiso 0.25 1 d PR . .

loop_
_atom_site_aniso_label
_atom_site_aniso_U_11
_atom_site_aniso_U_22
_atom_site_aniso_U_33
_atom_site_aniso_U_23
_atom_site_aniso_U_13
_atom_site_aniso_U_12
C1 0.032(4) 0.019(3) 0.025(3) 0.009(2) 0.002(3) -0.003(3)
C2 0.019(3) 0.020(3) 0.020(3) -0.002(2) -0.002(2) -0.003(2)
C3 0.019(4) 0.030(5) 0.020(4) 0.000 0.000 -0.011(3)
Mn1 0.0257(7) 0.0205(7) 0.0218(7) 0.000 0.000 0.0015(5)
N1 0.018(2) 0.030(3) 0.020(2) 0.003(2) -0.004(2) 0.002(2)
N2 0.025(3) 0.022(3) 0.026(3) -0.010(2) 0.003(2) 0.001(2)
O1 0.024(3) 0.023(3) 0.030(3) 0.000 0.000 -0.002(3)
O2 0.021(3) 0.022(3) 0.024(3) 0.000 0.000 0.001(2)
Mo1 0.0190(6) 0.0187(5) 0.0263(6) 0.000 0.000 0.000
O1W 0.027(5) 0.020(4) 0.046(6) 0.000 0.000 0.000

loop_
_atom_type_symbol
_atom_type_description
_atom_type_scat_dispersion_real
_atom_type_scat_dispersion_imag
_atom_type_scat_source
C C 0.0033 0.0016 'International Tables Vol C Tables 4.2.6.8 and 6.1.1.4'
H H 0.0000 0.0000 'International Tables Vol C Tables 4.2.6.8 and 6.1.1.4'
N N 0.0061 0.0033 'International Tables Vol C Tables 4.2.6.8 and 6.1.1.4'
O O 0.0106 0.0060 'International Tables Vol C Tables 4.2.6.8 and 6.1.1.4'
Mn Mn 0.3368 0.7283 'International Tables Vol C Tables 4.2.6.8 and 6.1.1.4'
Mo Mo -1.6832 0.6857 'International Tables Vol C Tables 4.2.6.8 and 6.1.1.4'

loop_
_geom_angle_atom_site_label_1
_geom_angle_atom_site_label_2
_geom_angle_atom_site_label_3
_geom_angle
_geom_angle_site_symmetry_1
_geom_angle_site_symmetry_3
_geom_angle_publ_flag
N1 C1 Mo1 176.8(5) . . ?
N2 C2 Mo1 177.7(5) . . ?
O1 C3 O2 121.1(9) . . ?
O1 C3 H3 120.3 . . ?
O2 C3 H3 118.6 . . ?
N2 Mn1 N2 88.7(3) 6_554 13 ?
N2 Mn1 O1 89.05(18) 6_554 . ?
N2 Mn1 O1 89.05(18) 13 . ?
N2 Mn1 N1 91.97(17) 6_554 10 ?
N2 Mn1 N1 174.9(2) 13 10 ?
O1 Mn1 N1 85.93(18) . 10 ?
N2 Mn1 N1 174.9(2) 6_554 . ?
N2 Mn1 N1 91.97(17) 13 . ?
O1 Mn1 N1 85.93(18) . . ?
N1 Mn1 N1 86.9(2) 10 . ?
N2 Mn1 O2 95.61(18) 6_554 11_665 ?
N2 Mn1 O2 95.61(18) 13 11_665 ?
O1 Mn1 O2 173.5(2) . 11_665 ?
N1 Mn1 O2 89.33(18) 10 11_665 ?
N1 Mn1 O2 89.33(18) . 11_665 ?
C1 N1 Mn1 155.0(5) . . ?
C2 N2 Mn1 170.1(5) . 13 ?
C3 O1 Mn1 127.7(6) . . ?
C3 O2 Mn1 123.8(5) . 11_565 ?
C3 O2 H2 106.5 . . ?
Mn1 O2 H2 106.3 11_565 . ?
C2 Mo1 C2 78.1(3) 2_565 8_455 ?
C2 Mo1 C2 141.5(3) 2_565 7_445 ?
C2 Mo1 C2 115.1(3) 8_455 7_445 ?
C2 Mo1 C2 115.1(3) 2_565 . ?
C2 Mo1 C2 141.5(3) 8_455 . ?
C2 Mo1 C2 78.1(3) 7_445 . ?
C2 Mo1 C1 72.7(2) 2_565 8_455 ?
C2 Mo1 C1 77.6(2) 8_455 8_455 ?
C2 Mo1 C1 143.5(2) 7_445 8_455 ?
C2 Mo1 C1 73.0(2) . 8_455 ?
C2 Mo1 C1 77.6(2) 2_565 2_565 ?
C2 Mo1 C1 72.7(2) 8_455 2_565 ?
C2 Mo1 C1 73.0(2) 7_445 2_565 ?
C2 Mo1 C1 143.5(2) . 2_565 ?
C1 Mo1 C1 141.5(3) 8_455 2_565 ?
C2 Mo1 C1 143.5(2) 2_565 . ?
C2 Mo1 C1 73.0(2) 8_455 . ?
C2 Mo1 C1 72.7(2) 7_445 . ?
C2 Mo1 C1 77.6(2) . . ?
C1 Mo1 C1 79.5(3) 8_455 . ?
C1 Mo1 C1 113.6(3) 2_565 . ?
C2 Mo1 C1 73.0(2) 2_565 7_445 ?
C2 Mo1 C1 143.5(2) 8_455 7_445 ?
C2 Mo1 C1 77.6(2) 7_445 7_445 ?
C2 Mo1 C1 72.7(2) . 7_445 ?
C1 Mo1 C1 113.6(3) 8_455 7_445 ?
C1 Mo1 C1 79.5(3) 2_565 7_445 ?
C1 Mo1 C1 141.5(3) . 7_445 ?
H1WA O1W H1WB 109.5 . . ?

loop_
_geom_bond_atom_site_label_1
_geom_bond_atom_site_label_2
_geom_bond_distance
_geom_bond_site_symmetry_2
_geom_bond_publ_flag
C1 N1 1.138(8) . ?
C1 Mo1 2.167(7) . ?
C2 N2 1.150(8) . ?
C2 Mo1 2.155(6) . ?
C3 O1 1.222(10) . ?
C3 O2 1.308(10) . ?
C3 H3 0.9300 . ?
Mn1 N2 2.191(5) 6_554 ?
Mn1 N2 2.191(5) 13 ?
Mn1 O1 2.202(6) . ?
Mn1 N1 2.227(5) 10 ?
Mn1 N1 2.227(5) . ?
Mn1 O2 2.241(6) 11_665 ?
N2 Mn1 2.191(5) 13 ?
O2 Mn1 2.241(6) 11_565 ?
O2 H2 0.8500 . ?
Mo1 C2 2.155(6) 2_565 ?
Mo1 C2 2.155(6) 8_455 ?
Mo1 C2 2.155(6) 7_445 ?
Mo1 C1 2.167(7) 8_455 ?
Mo1 C1 2.167(7) 2_565 ?
Mo1 C1 2.167(7) 7_445 ?
O1W H1WA 0.8500 . ?
O1W H1WB 0.8500 . ?

loop_
_geom_torsion_atom_site_label_1
_geom_torsion_atom_site_label_2
_geom_torsion_atom_site_label_3
_geom_torsion_atom_site_label_4
_geom_torsion
_geom_torsion_site_symmetry_1
_geom_torsion_site_symmetry_2
_geom_torsion_site_symmetry_3
_geom_torsion_site_symmetry_4
_geom_torsion_publ_flag
N2 Mn1 N1 C1 -99.3(11) 13 . . . ?
O1 Mn1 N1 C1 -10.4(10) . . . . ?
N1 Mn1 N1 C1 75.8(11) 10 . . . ?
O2 Mn1 N1 C1 165.1(10) 11_665 . . . ?
O2 C3 O1 Mn1 180.0 . . . . ?
N2 Mn1 O1 C3 44.35(13) 6_554 . . . ?
N2 Mn1 O1 C3 -44.35(13) 13 . . . ?
N1 Mn1 O1 C3 136.39(12) 10 . . . ?
N1 Mn1 O1 C3 -136.39(12) . . . . ?
O1 C3 O2 Mn1 0.0 . . . 11_565 ?
